data_7712366
loop_
_publ_author_name
'Ordyszewska, Anna'
'Chojnacki, Jaros\/law'
'Grubba, Rafa\/l'

_publ_section_title
;
 Reactivity of triphosphinoboranes towards H3B&#x2219;SMe2: Access to
 derivatives of boraphosphacycloalkanes with diversified substituents
;
_journal_name_full 'Dalton Transactions'
_journal_paper_doi 10.1039/D3DT00116D
_journal_year 2023
_chemical_absolute_configuration ad
_chemical_formula_moiety 'C16 H39 B2 Br P2'
_chemical_formula_sum 'C16 H39 B2 Br P2'
_chemical_formula_weight 394.94
_space_group_crystal_system monoclinic
_space_group_IT_number 4
_space_group_name_Hall 'P 2yb'
_space_group_name_H-M_alt 'P 1 21 1'
_atom_sites_solution_hydrogens mixed
_atom_sites_solution_primary dual
_atom_sites_solution_secondary difmap
_audit_creation_date 2022-07-22
_audit_creation_method
;
Olex2 1.2
(compiled 2018.05.29 svn.r3508 for OlexSys, GUI svn.r5506)
;
_audit_update_record
;
2022-09-13 deposited with the CCDC.	2023-02-20 downloaded from the CCDC.
;
_cell_angle_alpha 90
_cell_angle_beta 98.207(9)
_cell_angle_gamma 90
_cell_formula_units_Z 2
_cell_length_a 8.5887(9)
_cell_length_b 13.8357(16)
_cell_length_c 9.1332(11)
_cell_measurement_reflns_used 6322
_cell_measurement_temperature 120(2)
_cell_measurement_theta_max 25.97
_cell_measurement_theta_min 2.32
_cell_volume 1074.2(2)
_computing_cell_refinement 'X-Area Recipe 1.34.0.0 (STOE, 2019)'
_computing_data_collection 'X-Area WinXpose 2.0.22.0 (STOE, 2016)'
_computing_data_reduction 'X-Area Integrate 1.77.0.0 (STOE, 2019) X-Area X-Red32 1.65.0.0 (STOE, 2018)'
_computing_molecular_graphics 'Olex2 (Dolomanov et al., 2009)'
_computing_publication_material 'Olex2 (Dolomanov et al., 2009)'
_computing_structure_refinement 'ShelXL (Sheldrick, 2015)'
_computing_structure_solution 'SHELXT 2014/5 (Sheldrick, 2014)'
_diffrn_ambient_temperature 120.0
_diffrn_detector_area_resol_mean 6.67
_diffrn_measured_fraction_theta_full 1.000
_diffrn_measured_fraction_theta_max 0.991
_diffrn_measurement_device_type 'STOE IPDS 2T'
_diffrn_measurement_method 'rotation method, \w scans'
_diffrn_radiation_type MoK\a
_diffrn_radiation_wavelength 0.71073
_diffrn_reflns_av_R_equivalents 0.0306
_diffrn_reflns_av_unetI/netI 0.0403
_diffrn_reflns_Laue_measured_fraction_full 1.000
_diffrn_reflns_Laue_measured_fraction_max 0.991
_diffrn_reflns_limit_h_max 11
_diffrn_reflns_limit_h_min -11
_diffrn_reflns_limit_k_max 18
_diffrn_reflns_limit_k_min -18
_diffrn_reflns_limit_l_max 12
_diffrn_reflns_limit_l_min -12
_diffrn_reflns_number 12967
_diffrn_reflns_point_group_measured_fraction_full 0.985
_diffrn_reflns_point_group_measured_fraction_max 0.978
_diffrn_reflns_theta_full 25.242
_diffrn_reflns_theta_max 29.222
_diffrn_reflns_theta_min 2.253
_diffrn_source 'GeniX Mo, 0.05 x 0.05 mm2 microfocus'
_exptl_absorpt_coefficient_mu 2.056
_exptl_absorpt_correction_T_max 0.8896
_exptl_absorpt_correction_T_min 0.8480
_exptl_absorpt_correction_type integration
_exptl_absorpt_process_details
'STOE X-Red32, absorption correction by Gaussian integration, analogous to P. Coppens, "The Evaluation of Absorption and Extinction in Single-Crystal Structure Analysis", published in F. R. Ahmed (Editor), "Crystallographic Computing", Munksgaard, Copenhagen (1970), 255 - 270'
_exptl_crystal_colour colourless
_exptl_crystal_colour_primary colourless
_exptl_crystal_density_diffrn 1.221
_exptl_crystal_density_method 'not measured'
_exptl_crystal_description block
_exptl_crystal_F_000 420
_exptl_crystal_size_max 0.082
_exptl_crystal_size_mid 0.061
_exptl_crystal_size_min 0.045
_refine_diff_density_max 0.408
_refine_diff_density_min -0.261
_refine_diff_density_rms 0.071
_refine_ls_abs_structure_details
;
 Refined as an inversion twin.
;
_refine_ls_abs_structure_Flack 0.512(9)
_refine_ls_extinction_method none
_refine_ls_goodness_of_fit_ref 1.025
_refine_ls_hydrogen_treatment mixed
_refine_ls_matrix_type full
_refine_ls_number_parameters 211
_refine_ls_number_reflns 5715
_refine_ls_number_restraints 1
_refine_ls_restrained_S_all 1.025
_refine_ls_R_factor_all 0.0450
_refine_ls_R_factor_gt 0.0343
_refine_ls_shift/su_max 0.000
_refine_ls_shift/su_mean 0.000
_refine_ls_structure_factor_coef Fsqd
_refine_ls_weighting_details 'w=1/[\s^2^(Fo^2^)+(0.0451P)^2^+0.2591P] where P=(Fo^2^+2Fc^2^)/3'
_refine_ls_weighting_scheme calc
_refine_ls_wR_factor_gt 0.0746
_refine_ls_wR_factor_ref 0.0790
_reflns_Friedel_coverage 0.899
_reflns_Friedel_fraction_full 0.968
_reflns_Friedel_fraction_max 0.964
_reflns_number_gt 5036
_reflns_number_total 5715
_reflns_threshold_expression 'I > 2\s(I)'
_cod_data_source_file d3dt00116d2.cif
_cod_data_source_block 6a
_cod_database_code 7712366
_shelx_shelxl_version_number 2018/3
_shelx_space_group_comment
;
The symmetry employed for this shelxl refinement is uniquely defined
by the following loop, which should always be used as a source of
symmetry information in preference to the above space-group names.
They are only intended as comments.
;
_shelx_estimated_absorpt_t_max 0.913
_shelx_estimated_absorpt_t_min 0.850
_olex2_refinement_description
;
1. Twinned data refinement
 Scales: 0.488(9)
 0.512(9)
2. Fixed Uiso
 At 1.2 times of:
  All B(H) groups
 At 1.5 times of:
  All C(H,H,H) groups
3.a Ternary CH refined with riding coordinates:
 B1(H1)
3.b Idealised Me refined as rotating group:
 C2(H2A,H2B,H2C), C3(H3A,H3B,H3C), C4(H4A,H4B,H4C), C6(H6A,H6B,H6C), C7(H7A,
 H7B,H7C), C8(H8A,H8B,H8C), C10(H10A,H10B,H10C), C11(H11A,H11B,H11C), C12(H12A,
 H12B,H12C), C14(H14A,H14B,H14C), C15(H15A,H15B,H15C), C16(H16A,H16B,H16C)
;
_olex2_submission_special_instructions 'No special instructions were received'

loop_
_space_group_symop_operation_xyz
'x, y, z'
'-x, y+1/2, -z'

loop_
_atom_site_label
_atom_site_type_symbol
_atom_site_fract_x
_atom_site_fract_y
_atom_site_fract_z
_atom_site_U_iso_or_equiv
_atom_site_adp_type
_atom_site_occupancy
_atom_site_site_symmetry_order
_atom_site_calc_flag
_atom_site_refinement_flags_posn
_atom_site_refinement_flags_adp
_atom_site_refinement_flags_occupancy
_atom_site_disorder_assembly
_atom_site_disorder_group
Br1 Br 0.40410(4) 0.36489(3) 0.55874(4) 0.02389(10) Uani 1 1 d . . . . .
P1 P 0.25892(11) 0.31020(7) 0.88999(10) 0.01960(19) Uani 1 1 d . . . . .
P2 P 0.14508(11) 0.18498(6) 0.64793(10) 0.01687(18) Uani 1 1 d . . . . .
C1 C 0.1459(5) 0.4126(3) 0.9646(4) 0.0291(9) Uani 1 1 d . . . . .
C2 C 0.1969(6) 0.5103(4) 0.9058(6) 0.0400(11) Uani 1 1 d . . . . .
H2A H 0.301626 0.527352 0.956654 0.060 Uiso 1 1 calc GR . . . .
H2B H 0.121469 0.560466 0.924159 0.060 Uiso 1 1 calc GR . . . .
H2C H 0.200171 0.505276 0.799273 0.060 Uiso 1 1 calc GR . . . .
C3 C 0.1680(8) 0.4148(5) 1.1351(6) 0.0548(15) Uani 1 1 d . . . . .
H3A H 0.140029 0.351716 1.172471 0.082 Uiso 1 1 calc GR . . . .
H3B H 0.099886 0.464720 1.168215 0.082 Uiso 1 1 calc GR . . . .
H3C H 0.277999 0.429494 1.172838 0.082 Uiso 1 1 calc GR . . . .
C4 C -0.0284(5) 0.4001(4) 0.9093(6) 0.0418(12) Uani 1 1 d . . . . .
H4A H -0.045452 0.400581 0.800881 0.063 Uiso 1 1 calc GR . . . .
H4B H -0.087400 0.453290 0.946254 0.063 Uiso 1 1 calc GR . . . .
H4C H -0.064743 0.338498 0.945040 0.063 Uiso 1 1 calc GR . . . .
C5 C 0.4635(5) 0.3055(4) 0.9984(4) 0.0299(9) Uani 1 1 d . . . . .
C6 C 0.5412(6) 0.4043(4) 1.0100(7) 0.0481(14) Uani 1 1 d . . . . .
H6A H 0.535066 0.432793 0.911134 0.072 Uiso 1 1 calc GR . . . .
H6B H 0.651699 0.397513 1.053526 0.072 Uiso 1 1 calc GR . . . .
H6C H 0.486857 0.446234 1.072814 0.072 Uiso 1 1 calc GR . . . .
C7 C 0.4569(6) 0.2603(5) 1.1521(6) 0.0514(15) Uani 1 1 d . . . . .
H7A H 0.401206 0.304063 1.211113 0.077 Uiso 1 1 calc GR . . . .
H7B H 0.564149 0.249736 1.202508 0.077 Uiso 1 1 calc GR . . . .
H7C H 0.401234 0.198325 1.140088 0.077 Uiso 1 1 calc GR . . . .
C8 C 0.5650(5) 0.2388(4) 0.9191(5) 0.0344(10) Uani 1 1 d . . . . .
H8A H 0.521518 0.173260 0.915968 0.052 Uiso 1 1 calc GR . . . .
H8B H 0.672499 0.238141 0.972218 0.052 Uiso 1 1 calc GR . . . .
H8C H 0.566289 0.262176 0.817944 0.052 Uiso 1 1 calc GR . . . .
C9 C -0.0569(5) 0.1909(3) 0.5343(4) 0.0238(7) Uani 1 1 d . . . . .
C10 C -0.1647(5) 0.2509(4) 0.6174(5) 0.0302(9) Uani 1 1 d . . . . .
H10A H -0.163740 0.224369 0.717012 0.045 Uiso 1 1 calc GR . . . .
H10B H -0.272069 0.248976 0.564097 0.045 Uiso 1 1 calc GR . . . .
H10C H -0.127455 0.317910 0.624507 0.045 Uiso 1 1 calc GR . . . .
C11 C -0.0475(5) 0.2402(3) 0.3854(5) 0.0279(8) Uani 1 1 d . . . . .
H11A H 0.006213 0.302527 0.402538 0.042 Uiso 1 1 calc GR . . . .
H11B H -0.153986 0.250634 0.333176 0.042 Uiso 1 1 calc GR . . . .
H11C H 0.011321 0.198947 0.325386 0.042 Uiso 1 1 calc GR . . . .
C12 C -0.1344(5) 0.0908(3) 0.5104(6) 0.0350(10) Uani 1 1 d . . . . .
H12A H -0.072032 0.050154 0.452784 0.052 Uiso 1 1 calc GR . . . .
H12B H -0.241030 0.097985 0.456754 0.052 Uiso 1 1 calc GR . . . .
H12C H -0.139594 0.060358 0.606532 0.052 Uiso 1 1 calc GR . . . .
C13 C 0.2616(5) 0.0852(3) 0.5737(5) 0.0232(8) Uani 1 1 d . . . . .
C14 C 0.2515(6) 0.0882(3) 0.4054(5) 0.0335(10) Uani 1 1 d . . . . .
H14A H 0.142701 0.076211 0.360213 0.050 Uiso 1 1 calc GR . . . .
H14B H 0.320193 0.038324 0.373210 0.050 Uiso 1 1 calc GR . . . .
H14C H 0.285014 0.151874 0.374902 0.050 Uiso 1 1 calc GR . . . .
C15 C 0.2079(5) -0.0136(3) 0.6234(5) 0.0315(9) Uani 1 1 d . . . . .
H15A H 0.213463 -0.014291 0.731353 0.047 Uiso 1 1 calc GR . . . .
H15B H 0.276674 -0.064078 0.593030 0.047 Uiso 1 1 calc GR . . . .
H15C H 0.099359 -0.025626 0.577729 0.047 Uiso 1 1 calc GR . . . .
C16 C 0.4350(5) 0.0969(3) 0.6397(6) 0.0314(10) Uani 1 1 d . . . . .
H16A H 0.473040 0.160107 0.611928 0.047 Uiso 1 1 calc GR . . . .
H16B H 0.497207 0.045750 0.601536 0.047 Uiso 1 1 calc GR . . . .
H16C H 0.445476 0.092164 0.747695 0.047 Uiso 1 1 calc GR . . . .
B1 B 0.2323(5) 0.3179(3) 0.6702(4) 0.0169(7) Uani 1 1 d . . . . .
H1 H 0.141160 0.362186 0.641409 0.020 Uiso 1 1 calc R . . . .
B2 B 0.1548(5) 0.1808(4) 0.8677(5) 0.0243(9) Uani 1 1 d . . . . .
H2D H 0.026(6) 0.176(4) 0.911(6) 0.037(14) Uiso 1 1 d . . . . .
H2E H 0.237(6) 0.121(4) 0.933(6) 0.044(15) Uiso 1 1 d . . . . .

loop_
_atom_site_aniso_label
_atom_site_aniso_U_11
_atom_site_aniso_U_22
_atom_site_aniso_U_33
_atom_site_aniso_U_23
_atom_site_aniso_U_13
_atom_site_aniso_U_12
Br1 0.02631(16) 0.02251(16) 0.02505(17) 0.00323(19) 0.01118(12) -0.00408(19)
P1 0.0195(4) 0.0238(5) 0.0162(4) -0.0013(4) 0.0047(3) -0.0028(4)
P2 0.0172(4) 0.0145(4) 0.0190(4) 0.0007(3) 0.0031(3) -0.0015(3)
C1 0.033(2) 0.034(2) 0.022(2) -0.0109(17) 0.0094(16) 0.0007(18)
C2 0.042(3) 0.028(2) 0.050(3) -0.014(2) 0.010(2) 0.000(2)
C3 0.062(3) 0.075(4) 0.031(3) -0.016(3) 0.019(2) 0.009(3)
C4 0.028(2) 0.041(2) 0.060(3) -0.017(2) 0.015(2) 0.0028(19)
C5 0.023(2) 0.046(3) 0.0193(18) -0.0054(18) -0.0017(15) -0.0027(19)
C6 0.032(2) 0.057(3) 0.053(3) -0.024(3) -0.003(2) -0.008(2)
C7 0.041(3) 0.084(4) 0.027(2) 0.008(3) -0.004(2) 0.007(3)
C8 0.0212(19) 0.048(3) 0.033(2) -0.001(2) -0.0017(17) 0.0047(19)
C9 0.0209(17) 0.0223(18) 0.0269(19) -0.0011(15) -0.0014(14) -0.0016(15)
C10 0.0183(17) 0.039(2) 0.033(2) -0.0006(19) 0.0031(16) 0.0018(17)
C11 0.030(2) 0.028(2) 0.0244(19) -0.0003(16) -0.0023(16) 0.0017(17)
C12 0.028(2) 0.030(2) 0.044(3) -0.0002(19) -0.0044(19) -0.0097(18)
C13 0.0245(19) 0.0149(17) 0.031(2) -0.0019(15) 0.0060(15) 0.0021(14)
C14 0.042(2) 0.029(2) 0.031(2) -0.0045(17) 0.0106(19) 0.0075(19)
C15 0.032(2) 0.0173(19) 0.045(3) 0.0012(17) 0.0051(19) 0.0001(16)
C16 0.0215(19) 0.024(2) 0.049(3) -0.0041(18) 0.0067(18) 0.0043(16)
B1 0.0179(17) 0.0165(18) 0.0175(18) 0.0004(14) 0.0074(14) -0.0022(14)
B2 0.025(2) 0.027(2) 0.022(2) 0.0061(18) 0.0060(16) -0.0059(19)

loop_
_atom_type_symbol
_atom_type_description
_atom_type_scat_dispersion_real
_atom_type_scat_dispersion_imag
_atom_type_scat_source
C C 0.0033 0.0016 'International Tables Vol C Tables 4.2.6.8 and 6.1.1.4'
H H 0.0000 0.0000 'International Tables Vol C Tables 4.2.6.8 and 6.1.1.4'
B B 0.0013 0.0007 'International Tables Vol C Tables 4.2.6.8 and 6.1.1.4'
Br Br -0.2901 2.4595 'International Tables Vol C Tables 4.2.6.8 and 6.1.1.4'
P P 0.1023 0.0942 'International Tables Vol C Tables 4.2.6.8 and 6.1.1.4'

loop_
_geom_angle_atom_site_label_1
_geom_angle_atom_site_label_2
_geom_angle_atom_site_label_3
_geom_angle
_geom_angle_site_symmetry_1
_geom_angle_site_symmetry_3
_geom_angle_publ_flag
C1 P1 B1 109.36(19) . . ?
C1 P1 B2 117.4(2) . . ?
C5 P1 C1 108.8(2) . . ?
C5 P1 B1 119.61(18) . . ?
C5 P1 B2 113.1(2) . . ?
B1 P1 B2 87.69(18) . . ?
C9 P2 B1 108.65(18) . . ?
C9 P2 B2 117.12(19) . . ?
C13 P2 C9 109.03(18) . . ?
C13 P2 B1 120.17(17) . . ?
C13 P2 B2 113.1(2) . . ?
B1 P2 B2 87.85(19) . . ?
C2 C1 P1 110.1(3) . . ?
C3 C1 P1 112.5(4) . . ?
C3 C1 C2 109.5(4) . . ?
C4 C1 P1 109.0(3) . . ?
C4 C1 C2 107.4(4) . . ?
C4 C1 C3 108.2(4) . . ?
C6 C5 P1 111.8(3) . . ?
C6 C5 C7 112.0(4) . . ?
C6 C5 C8 107.6(4) . . ?
C7 C5 P1 109.7(3) . . ?
C8 C5 P1 108.9(3) . . ?
C8 C5 C7 106.5(4) . . ?
C10 C9 P2 108.9(3) . . ?
C10 C9 C11 108.2(3) . . ?
C10 C9 C12 106.3(4) . . ?
C11 C9 P2 110.2(3) . . ?
C11 C9 C12 110.6(4) . . ?
C12 C9 P2 112.5(3) . . ?
C14 C13 P2 112.7(3) . . ?
C14 C13 C15 110.2(4) . . ?
C14 C13 C16 107.8(3) . . ?
C15 C13 P2 110.4(3) . . ?
C15 C13 C16 107.1(3) . . ?
C16 C13 P2 108.5(3) . . ?
P1 B1 Br1 122.7(2) . . ?
P2 B1 Br1 122.7(2) . . ?
P2 B1 P1 92.38(17) . . ?
P2 B2 P1 91.75(19) . . ?

loop_
_geom_bond_atom_site_label_1
_geom_bond_atom_site_label_2
_geom_bond_distance
_geom_bond_site_symmetry_2
_geom_bond_publ_flag
Br1 B1 2.016(4) . ?
P1 C1 1.899(4) . ?
P1 C5 1.891(4) . ?
P1 B1 1.990(4) . ?
P1 B2 1.998(5) . ?
P2 C9 1.892(4) . ?
P2 C13 1.886(4) . ?
P2 B1 1.985(4) . ?
P2 B2 1.998(5) . ?
C1 C2 1.541(7) . ?
C1 C3 1.541(6) . ?
C1 C4 1.520(6) . ?
C5 C6 1.517(7) . ?
C5 C7 1.545(7) . ?
C5 C8 1.522(6) . ?
C9 C10 1.524(6) . ?
C9 C11 1.534(6) . ?
C9 C12 1.539(6) . ?
C13 C14 1.528(6) . ?
C13 C15 1.532(6) . ?
C13 C16 1.533(6) . ?

loop_
_twin_individual_id
_twin_individual_mass_fraction_refined
1 0.488(9)
2 0.512(9)
